data_4519013
loop_
_publ_author_name
'Kimata, Hironori'
'Inagaki, Takashi'
'Mochida, Tomoyuki'

_publ_section_title
;
 Anion-Ordering Phase Transitions in Biferrocenium and Ferrocenium Salts
 with the Bis(trifluoromethanesulfonyl)amide Anion.
;
_journal_issue 32
_journal_name_full 'ACS omega'
_journal_page_first 21139
_journal_page_last 21146
_journal_paper_doi 10.1021/acsomega.1c03059
_journal_volume 6
_journal_year 2021
_chemical_formula_moiety 'C30 H38 Fe2, C2 F6 N O4 S2'
_chemical_formula_sum 'C32 H38 F6 Fe2 N O4 S2'
_chemical_formula_weight 790.45
_space_group_crystal_system orthorhombic
_space_group_IT_number 64
_space_group_name_Hall '-C 2ac 2'
_space_group_name_H-M_alt 'C m c e'
_atom_sites_solution_hydrogens geom
_cell_angle_alpha 90
_cell_angle_beta 90
_cell_angle_gamma 90
_cell_formula_units_Z 4
_cell_length_a 10.5371(5)
_cell_length_b 23.5057(12)
_cell_length_c 14.5393(7)
_cell_measurement_reflns_used 6167
_cell_measurement_temperature 273.(2)
_cell_measurement_theta_max 28.1757
_cell_measurement_theta_min 2.2282
_cell_volume 3601.1(3)
_computing_cell_refinement 'SAINT V8.38A (Bruker AXS Inc., 2017)'
_computing_data_reduction 'SAINT V8.38A (Bruker AXS Inc., 2017)'
_computing_molecular_graphics 'shelXle (C.B. Huebschle, rev 833)'
_computing_structure_refinement 'SHELXL-2016/6 (Sheldrick, 2016)'
_computing_structure_solution 'SHELXT 2014/5 (Sheldrick, 2014)'
_diffrn_ambient_temperature 273.(2)
_diffrn_detector_area_resol_mean 8.3333
_diffrn_measured_fraction_theta_full 0.998
_diffrn_measured_fraction_theta_max 0.998
_diffrn_measurement_device_type 'Bruker APEXII CCD area detector'
_diffrn_measurement_method 'phi and omega scans'
_diffrn_radiation_monochromator 'Bruker Helios multilayer confocal mirror'
_diffrn_radiation_source 'Bruker TXS fine-focus rotating anode'
_diffrn_radiation_type MoK\a
_diffrn_radiation_wavelength 0.71073
_diffrn_reflns_av_R_equivalents 0.0181
_diffrn_reflns_av_unetI/netI 0.0136
_diffrn_reflns_limit_h_max 13
_diffrn_reflns_limit_h_min -13
_diffrn_reflns_limit_k_max 30
_diffrn_reflns_limit_k_min -28
_diffrn_reflns_limit_l_max 12
_diffrn_reflns_limit_l_min -18
_diffrn_reflns_number 10151
_diffrn_reflns_theta_full 27.48
_diffrn_reflns_theta_max 27.48
_diffrn_reflns_theta_min 1.73
_diffrn_source 'rotating-anode X-ray tube'
_diffrn_source_type 'Bruker Turbo X-ray Source'
_exptl_absorpt_coefficient_mu 0.988
_exptl_absorpt_correction_T_max 0.83
_exptl_absorpt_correction_T_min 0.75
_exptl_absorpt_correction_type multi-scan
_exptl_absorpt_process_details
;
SADABS-2016/2 - Bruker AXS area detector scaling and absorption correction
;
_exptl_crystal_colour black
_exptl_crystal_density_diffrn 1.458
_exptl_crystal_density_method 'not measured'
_exptl_crystal_description block
_exptl_crystal_F_000 1628
_exptl_crystal_size_max 0.280
_exptl_crystal_size_mid 0.260
_exptl_crystal_size_min 0.200
_refine_diff_density_max 0.905
_refine_diff_density_min -0.632
_refine_ls_extinction_method none
_refine_ls_goodness_of_fit_ref 1.057
_refine_ls_hydrogen_treatment constr
_refine_ls_matrix_type full
_refine_ls_number_parameters 125
_refine_ls_number_reflns 2181
_refine_ls_number_restraints 7
_refine_ls_restrained_S_all 1.056
_refine_ls_R_factor_all 0.0702
_refine_ls_R_factor_gt 0.0634
_refine_ls_shift/su_max 0.000
_refine_ls_shift/su_mean 0.000
_refine_ls_structure_factor_coef Fsqd
_refine_ls_weighting_details 'w=1/[\s^2^(Fo^2^)+(0.1245P)^2^+5.8554P] where P=(Fo^2^+2Fc^2^)/3'
_refine_ls_weighting_scheme calc
_refine_ls_wR_factor_gt 0.1945
_refine_ls_wR_factor_ref 0.2055
_reflns_number_gt 1876
_reflns_number_total 2181
_reflns_threshold_expression 'I > 2\s(I)'
_cod_data_source_file ao1c03059_si_003.cif
_cod_data_source_block npBifcTf2N_273K
_cod_depositor_comments
;
The following automatic conversions were performed:

data item '_exptl_absorpt_correction_type' value 'Multi-Scan' was
changed to 'multi-scan' in accordance with the
/home/data/users/saulius/crontab/automatic-downloads/current/ACS/lib/dictionaries/cif_core.dic
dictionary named 'cif_core.dic' version 2.4.2 last updated on
2011-04-26.

Automatic conversion script
Id: cif_fix_values 7556 2019-12-06 15:28:31Z antanas 
;
_cod_original_sg_symbol_Hall '-C 2bc 2'
_cod_original_sg_symbol_H-M 'C m c a'
_cod_database_code 4519013

loop_
_space_group_symop_operation_xyz
'x, y, z'
'-x, -y+1/2, z+1/2'
'-x, y+1/2, -z+1/2'
'x, -y, -z'
'x+1/2, y+1/2, z'
'-x+1/2, -y+1, z+1/2'
'-x+1/2, y+1, -z+1/2'
'x+1/2, -y+1/2, -z'
'-x, -y, -z'
'x, y-1/2, -z-1/2'
'x, -y-1/2, z-1/2'
'-x, y, z'
'-x+1/2, -y+1/2, -z'
'x+1/2, y, -z-1/2'
'x+1/2, -y, z-1/2'
'-x+1/2, y+1/2, z'

loop_
_atom_site_type_symbol
_atom_site_label
_atom_site_fract_x
_atom_site_fract_y
_atom_site_fract_z
_atom_site_U_iso_or_equiv
_atom_site_adp_type
_atom_site_calc_flag
_atom_site_refinement_flags_adp
_atom_site_refinement_flags_occupancy
_atom_site_refinement_flags_posn
_atom_site_occupancy
_atom_site_disorder_assembly
_atom_site_disorder_group
C C1 0.5 0.49991(17) 0.5492(3) 0.0495(9) Uani d T P S 1 . .
C C2 0.6097(3) 0.49611(15) 0.6076(2) 0.0582(7) Uani d . . . 1 . .
H H2 0.698432 0.496946 0.587358 0.07 Uiso calc U . R 1 . .
C C3 0.5669(4) 0.49204(17) 0.7000(2) 0.0704(9) Uani d . . . 1 . .
H H3 0.621213 0.489638 0.75455 0.084 Uiso calc U . R 1 . .
C C4 0.5 0.35281(19) 0.5381(4) 0.0645(12) Uani d T P S 1 . .
C C5 0.3917(4) 0.35393(16) 0.5966(3) 0.0769(10) Uani d . . . 1 . .
H H5 0.303082 0.354352 0.576207 0.092 Uiso calc U . R 1 . .
C C6 0.4333(5) 0.35278(18) 0.6890(3) 0.0947(15) Uani d . . . 1 . .
H H6 0.378716 0.351814 0.743503 0.114 Uiso calc U . R 1 . .
C C7 0.5 0.3548(2) 0.4353(4) 0.0828(17) Uani d T P S 1 . .
H H7A 0.574185 0.375911 0.41543 0.099 Uiso calc U P R 0.5 . .
H H7B 0.425815 0.375911 0.41543 0.099 Uiso calc U P R 0.5 . .
C C8 0.5 0.2971(2) 0.3861(4) 0.088(2) Uani d T P S 1 . .
C C9 0.5 0.3084(4) 0.2825(6) 0.168(6) Uani d T P S 1 . .
H H9A 0.425612 0.329775 0.266259 0.252 Uiso calc U P R 0.5 . .
H H9B 0.5 0.272901 0.249988 0.252 Uiso calc U P R 1 . .
H H9C 0.574388 0.329775 0.266259 0.252 Uiso calc U P R 0.5 . .
C C10 0.3843(8) 0.2622(2) 0.4109(5) 0.127(2) Uani d . . . 1 . .
H H10A 0.308948 0.282631 0.393946 0.191 Uiso calc U . R 1 . .
H H10B 0.383674 0.255166 0.475929 0.191 Uiso calc U . R 1 . .
H H10C 0.386794 0.226602 0.378522 0.191 Uiso calc U . R 1 . .
C C11 0.5 0.6000(2) 0.9319(5) 0.0861(18) Uani d T P S 1 . .
F F1 0.5926(8) 0.5900(3) 0.8803(4) 0.240(4) Uani d . . . 1 . .
F F2 0.5 0.6495(2) 0.9480(4) 0.203(4) Uani d T P S 1 . .
Fe Fe1 0.5 0.42428(3) 0.62539(4) 0.0539(3) Uani d T P S 1 . .
N N1 0.4199(8) 0.5 1.0 0.070(2) Uani d T P S 0.5 . .
O O1 0.6066(5) 0.5690(4) 1.0800(5) 0.204(4) Uani d . . . 1 . .
S S1 0.5 0.55589(6) 1.03423(11) 0.0738(4) Uani d TU P S 1 . .

loop_
_atom_site_aniso_label
_atom_site_aniso_U_11
_atom_site_aniso_U_22
_atom_site_aniso_U_33
_atom_site_aniso_U_12
_atom_site_aniso_U_13
_atom_site_aniso_U_23
C1 0.0448(19) 0.0413(18) 0.062(2) 0 0 -0.0079(16)
C2 0.0497(16) 0.0578(17) 0.0670(17) -0.0054(14) -0.0037(13) -0.0058(13)
C3 0.073(2) 0.077(2) 0.0610(18) -0.0033(17) -0.0086(16) -0.0103(16)
C4 0.077(3) 0.040(2) 0.076(3) 0 0 0.0072(19)
C5 0.073(2) 0.0577(19) 0.100(3) -0.0118(17) 0.006(2) 0.0069(19)
C6 0.135(4) 0.068(2) 0.081(2) -0.007(2) 0.025(3) 0.0211(19)
C7 0.131(5) 0.044(2) 0.073(3) 0 0 0.003(2)
C8 0.145(6) 0.046(3) 0.073(3) 0 0 -0.003(2)
C9 0.344(19) 0.083(5) 0.075(4) 0 0 -0.003(4)
C10 0.155(6) 0.081(3) 0.145(5) -0.034(4) -0.015(5) -0.017(3)
C11 0.124(6) 0.059(3) 0.075(3) 0 0 0.001(3)
F1 0.293(8) 0.251(6) 0.175(4) 0.109(6) 0.131(5) 0.115(4)
F2 0.429(13) 0.058(2) 0.121(4) 0 0 0.000(2)
Fe1 0.0533(4) 0.0516(4) 0.0567(4) 0 0 0.0054(2)
N1 0.047(4) 0.063(4) 0.100(6) 0 0 0.016(4)
O1 0.083(3) 0.364(10) 0.166(5) -0.051(4) -0.042(3) 0.133(6)
S1 0.0759(9) 0.0662(8) 0.0795(9) 0 0 0.0114(6)

loop_
_atom_type_symbol
_atom_type_description
_atom_type_scat_dispersion_real
_atom_type_scat_dispersion_imag
_atom_type_scat_source
C C 0.0033 0.0016 'International Tables Vol C Tables 4.2.6.8 and 6.1.1.4'
H H 0.0000 0.0000 'International Tables Vol C Tables 4.2.6.8 and 6.1.1.4'
F F 0.0171 0.0103 'International Tables Vol C Tables 4.2.6.8 and 6.1.1.4'
Fe Fe 0.3463 0.8444 'International Tables Vol C Tables 4.2.6.8 and 6.1.1.4'
N N 0.0061 0.0033 'International Tables Vol C Tables 4.2.6.8 and 6.1.1.4'
O O 0.0106 0.0060 'International Tables Vol C Tables 4.2.6.8 and 6.1.1.4'
S S 0.1246 0.1234 'International Tables Vol C Tables 4.2.6.8 and 6.1.1.4'

loop_
_geom_angle_atom_site_label_1
_geom_angle_atom_site_label_2
_geom_angle_atom_site_label_3
_geom_angle_site_symmetry_1
_geom_angle_site_symmetry_3
_geom_angle
_geom_angle_publ_flag
C1 C1 C2 9_666 . 126.22(19) ?
C1 C1 C2 9_666 12_655 126.22(19) ?
C2 C1 C2 . 12_655 107.1(4) ?
C1 C1 Fe1 9_666 . 122.1(4) ?
C2 C1 Fe1 . . 68.6(2) ?
C2 C1 Fe1 12_655 . 68.6(2) ?
C3 C2 C1 . . 107.9(3) ?
C3 C2 Fe1 . . 69.4(2) ?
C1 C2 Fe1 . . 71.0(2) ?
C3 C2 H2 . . 126.1 ?
C1 C2 H2 . . 126.1 ?
Fe1 C2 H2 . . 126.1 ?
C3 C3 C2 12_655 . 108.5(2) ?
C3 C3 Fe1 12_655 . 69.90(12) ?
C2 C3 Fe1 . . 70.23(19) ?
C3 C3 H3 12_655 . 125.7 ?
C2 C3 H3 . . 125.7 ?
Fe1 C3 H3 . . 125.7 ?
C5 C4 C5 . 12_655 106.6(5) ?
C5 C4 C7 . . 126.6(3) ?
C5 C4 C7 12_655 . 126.6(3) ?
C5 C4 Fe1 . . 68.0(3) ?
C5 C4 Fe1 12_655 . 68.0(3) ?
C7 C4 Fe1 . . 125.3(3) ?
C6 C5 C4 . . 108.6(4) ?
C6 C5 Fe1 . . 69.5(2) ?
C4 C5 Fe1 . . 72.0(2) ?
C6 C5 H5 . . 125.7 ?
C4 C5 H5 . . 125.7 ?
Fe1 C5 H5 . . 125.7 ?
C6 C6 C5 12_655 . 108.1(3) ?
C6 C6 Fe1 12_655 . 69.88(16) ?
C5 C6 Fe1 . . 70.2(2) ?
C6 C6 H6 12_655 . 126.0 ?
C5 C6 H6 . . 126.0 ?
Fe1 C6 H6 . . 126.0 ?
C4 C7 C8 . . 116.0(4) ?
C4 C7 H7A . . 108.3 ?
C8 C7 H7A . . 108.3 ?
C4 C7 H7B . . 108.3 ?
C8 C7 H7B . . 108.3 ?
H7A C7 H7B . . 107.4 ?
C10 C8 C10 . 12_655 107.3(7) ?
C10 C8 C9 . . 109.2(4) ?
C10 C8 C9 12_655 . 109.2(4) ?
C10 C8 C7 . . 111.6(4) ?
C10 C8 C7 12_655 . 111.6(4) ?
C9 C8 C7 . . 107.8(5) ?
C8 C9 H9A . . 109.5 ?
C8 C9 H9B . . 109.5 ?
H9A C9 H9B . . 109.5 ?
C8 C9 H9C . . 109.5 ?
H9A C9 H9C . . 109.5 ?
H9B C9 H9C . . 109.5 ?
C8 C10 H10A . . 109.5 ?
C8 C10 H10B . . 109.5 ?
H10A C10 H10B . . 109.5 ?
C8 C10 H10C . . 109.5 ?
H10A C10 H10C . . 109.5 ?
H10B C10 H10C . . 109.5 ?
F2 C11 F1 . . 107.6(5) ?
F2 C11 F1 . 12_655 107.6(5) ?
F1 C11 F1 . 12_655 102.3(9) ?
F2 C11 S1 . . 113.5(5) ?
F1 C11 S1 . . 112.6(4) ?
F1 C11 S1 12_655 . 112.6(4) ?
C6 Fe1 C6 12_655 . 40.2(3) ?
C6 Fe1 C3 12_655 12_655 121.2(2) ?
C6 Fe1 C3 . 12_655 106.34(19) ?
C6 Fe1 C3 12_655 . 106.34(19) ?
C6 Fe1 C3 . . 121.2(2) ?
C3 Fe1 C3 12_655 . 40.2(2) ?
C6 Fe1 C5 12_655 . 67.7(2) ?
C6 Fe1 C5 . . 40.37(19) ?
C3 Fe1 C5 12_655 . 122.84(17) ?
C3 Fe1 C5 . . 157.57(18) ?
C6 Fe1 C5 12_655 12_655 40.37(19) ?
C6 Fe1 C5 . 12_655 67.7(2) ?
C3 Fe1 C5 12_655 12_655 157.57(18) ?
C3 Fe1 C5 . 12_655 122.84(17) ?
C5 Fe1 C5 . 12_655 67.5(3) ?
C6 Fe1 C2 12_655 . 122.51(18) ?
C6 Fe1 C2 . . 157.37(19) ?
C3 Fe1 C2 12_655 . 67.88(15) ?
C3 Fe1 C2 . . 40.38(14) ?
C5 Fe1 C2 . . 161.03(18) ?
C5 Fe1 C2 12_655 . 108.81(17) ?
C6 Fe1 C2 12_655 12_655 157.37(19) ?
C6 Fe1 C2 . 12_655 122.51(18) ?
C3 Fe1 C2 12_655 12_655 40.38(14) ?
C3 Fe1 C2 . 12_655 67.88(15) ?
C5 Fe1 C2 . 12_655 108.81(17) ?
C5 Fe1 C2 12_655 12_655 161.03(18) ?
C2 Fe1 C2 . 12_655 68.19(19) ?
C6 Fe1 C1 12_655 . 159.66(16) ?
C6 Fe1 C1 . . 159.66(16) ?
C3 Fe1 C1 12_655 . 67.71(16) ?
C3 Fe1 C1 . . 67.71(16) ?
C5 Fe1 C1 . . 125.17(16) ?
C5 Fe1 C1 12_655 . 125.18(16) ?
C2 Fe1 C1 . . 40.45(11) ?
C2 Fe1 C1 12_655 . 40.45(11) ?
C6 Fe1 C4 12_655 . 67.4(2) ?
C6 Fe1 C4 . . 67.4(2) ?
C3 Fe1 C4 12_655 . 159.72(12) ?
C3 Fe1 C4 . . 159.72(12) ?
C5 Fe1 C4 . . 40.01(14) ?
C5 Fe1 C4 12_655 . 40.01(14) ?
C2 Fe1 C4 . . 125.28(14) ?
C2 Fe1 C4 12_655 . 125.28(14) ?
C1 Fe1 C4 . . 111.01(18) ?
S1 N1 S1 . 9_667 118.0(5) ?
S1 N1 N1 . 9_667 59.0(2) ?
S1 N1 N1 9_667 9_667 59.0(2) ?
O1 S1 O1 . 12_655 113.7(7) ?
O1 S1 N1 . . 140.0(4) ?
O1 S1 N1 12_655 . 84.4(5) ?
O1 S1 N1 . 9_667 84.4(4) ?
O1 S1 N1 12_655 9_667 140.0(4) ?
N1 S1 N1 . 9_667 62.0(5) ?
O1 S1 C11 . . 106.0(3) ?
O1 S1 C11 12_655 . 106.0(3) ?
N1 S1 C11 . . 102.05(19) ?
N1 S1 C11 9_667 . 102.05(19) ?

loop_
_geom_bond_atom_site_label_1
_geom_bond_atom_site_label_2
_geom_bond_site_symmetry_2
_geom_bond_distance
_geom_bond_publ_flag
C1 C1 9_666 1.431(9) ?
C1 C2 . 1.437(4) ?
C1 C2 12_655 1.437(4) ?
C1 Fe1 . 2.094(4) ?
C2 C3 . 1.420(5) ?
C2 Fe1 . 2.063(3) ?
C2 H2 . 0.98 ?
C3 C3 12_655 1.410(8) ?
C3 Fe1 . 2.052(4) ?
C3 H3 . 0.98 ?
C4 C5 . 1.423(5) ?
C4 C5 12_655 1.423(5) ?
C4 C7 . 1.495(8) ?
C4 Fe1 . 2.106(5) ?
C5 C6 . 1.413(7) ?
C5 Fe1 . 2.052(4) ?
C5 H5 . 0.98 ?
C6 C6 12_655 1.405(11) ?
C6 Fe1 . 2.043(4) ?
C6 H6 . 0.98 ?
C7 C8 . 1.533(8) ?
C7 H7A . 0.97 ?
C7 H7B . 0.97 ?
C8 C10 . 1.514(8) ?
C8 C10 12_655 1.514(8) ?
C8 C9 . 1.529(9) ?
C9 H9A . 0.96 ?
C9 H9B . 0.96 ?
C9 H9C . 0.96 ?
C10 H10A . 0.96 ?
C10 H10B . 0.96 ?
C10 H10C . 0.96 ?
C11 F2 . 1.186(7) ?
C11 F1 . 1.253(7) ?
C11 F1 12_655 1.253(7) ?
C11 S1 . 1.814(6) ?
N1 S1 . 1.639(4) ?
N1 S1 9_667 1.639(4) ?
N1 N1 9_667 1.689(16) ?
O1 S1 . 1.341(5) ?
